data_7708751
loop_
_publ_author_name
'Nadurata, Vincent L.'
'Hay, Moya A.'
'Janetzki, Jett T.'
'Gransbury, Gemma K.'
'Boskovic, Colette'

_publ_section_title
;
 Rich redox-activity and solvatochromism in a family of heteroleptic
 cobalt complexes
;
_journal_name_full 'Dalton Transactions'
_journal_paper_doi 10.1039/D1DT03327A
_journal_year 2021
_chemical_formula_moiety 'C36 H34 Co N2 O4'
_chemical_formula_sum 'C36 H34 Co N2 O4'
_chemical_formula_weight 617.58
_space_group_crystal_system monoclinic
_space_group_IT_number 14
_space_group_name_Hall '-P 2yn'
_space_group_name_H-M_alt 'P 1 21/n 1'
_atom_sites_solution_hydrogens mixed
_audit_creation_date 2021-08-09
_audit_creation_method
;
Olex2 1.3
(compiled 2020.11.12 svn.r5f609507 for OlexSys, GUI svn.r6272)
;
_audit_update_record
;
2021-09-29 deposited with the CCDC.	2021-10-29 downloaded from the CCDC.
;
_cell_angle_alpha 90
_cell_angle_beta 93.6250(10)
_cell_angle_gamma 90
_cell_formula_units_Z 4
_cell_length_a 11.63630(10)
_cell_length_b 20.4317(2)
_cell_length_c 12.93790(10)
_cell_measurement_reflns_used 12895
_cell_measurement_temperature 99.98(12)
_cell_measurement_theta_max 75.9880
_cell_measurement_theta_min 4.0380
_cell_volume 3069.82(5)
_computing_cell_refinement 'CrysAlisPro 1.171.40.67a (Rigaku OD, 2019)'
_computing_data_collection 'CrysAlisPro 1.171.40.67a (Rigaku OD, 2019)'
_computing_data_reduction 'CrysAlisPro 1.171.40.67a (Rigaku OD, 2019)'
_computing_molecular_graphics 'Olex2 1.3 (Dolomanov et al., 2009)'
_computing_publication_material 'Olex2 1.3 (Dolomanov et al., 2009)'
_computing_structure_refinement 'SHELXL 2018/3 (Sheldrick, 2015)'
_computing_structure_solution 'SHELXT 2018/2 (Sheldrick, 2018)'
_diffrn_ambient_temperature 100
_diffrn_detector_area_resol_mean 10.0000
_diffrn_detector_type HyPix
_diffrn_measured_fraction_theta_full 0.999
_diffrn_measured_fraction_theta_max 0.959
_diffrn_measurement_details
;
List of Runs (angles in degrees, time in seconds):

  # Type    Start    End  Width  t~exp~   \w     \q     \k     \f   Frames
#--------------------------------------------------------------------------
  1  \w     98.00 123.00   0.50    0.97    --  105.86  30.00 -30.00   50
  2  \w    141.00 175.00   0.50    0.97    --  105.86  30.00 -30.00   68
  3  \w     95.00 178.00   0.50    0.97    --  105.86  15.00  60.00  166
  4  \w    115.00 159.00   0.50    0.97    --  105.86  45.00 150.00   88
  5  \w     38.00 105.00   0.50    0.97    --  105.86 -94.00 -30.00  134
  6  \w     65.00  91.00   0.50    0.97    --  105.86-114.00 -34.00   52
  7  \w    108.00 141.00   0.50    0.97    --  105.86-174.00-173.00   66
  8  \w     67.00 101.00   0.50    0.97    --  105.86-174.00-173.00   68
  9  \w     34.00  59.00   0.50    0.24    --   47.57-114.00 -34.00   50
 10  \w     43.00  71.00   0.50    0.97    --  105.86 -61.00   0.00   56
 11  \w     73.00  98.00   0.50    0.97    --  105.86 -77.00   0.00   50
 12  \w     35.00  61.00   0.50    0.97    --  105.86 -77.00   0.00   52
 13  \w     33.00  58.00   0.50    0.97    --  105.86 -61.00 -30.00   50
 14  \w     33.00  59.00   0.50    0.97    --  105.86 -77.00 -30.00   52
 15  \w     69.00  97.00   0.50    0.97    --  105.86 -77.00 -30.00   56
 16  \w     43.00  69.00   0.50    0.97    --  105.86 -61.00  30.00   52
 17  \w     89.00 114.00   0.50    0.97    --  105.86 174.00-165.00   50
 18  \w     68.00  93.00   0.50    0.24    --   47.57 174.00-165.00   50
 19  \w    -22.00   4.00   0.50    0.24    --  -47.57  19.00-180.00   52
 20  \w    -12.00  26.00   0.50    0.24    --  -47.57  19.00-120.00   76
 21  \w    -36.00 -11.00   0.50    0.97    --  -86.25  30.00-150.00   50
 22  \w    -37.00 -11.00   0.50    0.97    --  -86.25  30.00 -90.00   52
 23  \w    -29.00  14.00   0.50    0.24    --  -47.57  19.00 150.00   86
 24  \w    -72.00 -47.00   0.50    0.97    --  -86.25 114.00  55.00   50
 25  \w   -118.00 -75.00   0.50    0.24    --  -47.57-125.00  60.00   86
 26  \w   -113.00 -88.00   0.50    0.24    --  -47.57-125.00  30.00   50
 27  \w   -130.00 -45.00   0.50    0.97    --  -86.25-174.00-173.00  170
 28  \w    -86.00 -59.00   0.50    0.24    --  -47.57-174.00-173.00   54
 29  \w   -128.00 -81.00   0.50    0.97    --  -86.25-114.00 -34.00   94
 30  \w    -82.00 -32.00   0.50    0.24    --  -47.57 114.00  55.00  100
;
_diffrn_measurement_device 'four-circle diffractometer'
_diffrn_measurement_device_type 'XtaLAB Synergy, Dualflex, HyPix'
_diffrn_measurement_method '\w scans'
_diffrn_radiation_type CuK\a
_diffrn_radiation_wavelength 1.54184
_diffrn_reflns_av_R_equivalents 0.0324
_diffrn_reflns_av_unetI/netI 0.0302
_diffrn_reflns_Laue_measured_fraction_full 0.999
_diffrn_reflns_Laue_measured_fraction_max 0.959
_diffrn_reflns_limit_h_max 14
_diffrn_reflns_limit_h_min -14
_diffrn_reflns_limit_k_max 25
_diffrn_reflns_limit_k_min -24
_diffrn_reflns_limit_l_max 9
_diffrn_reflns_limit_l_min -15
_diffrn_reflns_number 23065
_diffrn_reflns_point_group_measured_fraction_full 0.999
_diffrn_reflns_point_group_measured_fraction_max 0.959
_diffrn_reflns_theta_full 67.684
_diffrn_reflns_theta_max 76.596
_diffrn_reflns_theta_min 4.050
_exptl_absorpt_coefficient_mu 4.720
_exptl_absorpt_correction_T_max 1.000
_exptl_absorpt_correction_T_min 0.846
_exptl_absorpt_correction_type gaussian
_exptl_absorpt_process_details
;
CrysAlisPro 1.171.40.67a (Rigaku Oxford Diffraction, 2019)
Numerical absorption correction based on gaussian integration over
			a multifaceted crystal model
Empirical absorption correction using spherical harmonics,
 implemented in SCALE3 ABSPACK scaling algorithm.
;
_exptl_crystal_colour 'dark red'
_exptl_crystal_colour_modifier dark
_exptl_crystal_colour_primary red
_exptl_crystal_density_diffrn 1.336
_exptl_crystal_description prism
_exptl_crystal_F_000 1292
_exptl_crystal_size_max 0.155
_exptl_crystal_size_mid 0.112
_exptl_crystal_size_min 0.076
_refine_diff_density_max 0.274
_refine_diff_density_min -0.360
_refine_diff_density_rms 0.042
_refine_ls_extinction_method none
_refine_ls_goodness_of_fit_ref 1.042
_refine_ls_hydrogen_treatment mixed
_refine_ls_matrix_type full
_refine_ls_number_parameters 404
_refine_ls_number_reflns 6195
_refine_ls_number_restraints 385
_refine_ls_restrained_S_all 1.010
_refine_ls_R_factor_all 0.0353
_refine_ls_R_factor_gt 0.0309
_refine_ls_shift/su_max 0.002
_refine_ls_shift/su_mean 0.000
_refine_ls_structure_factor_coef Fsqd
_refine_ls_weighting_details 'w=1/[\s^2^(Fo^2^)+(0.0346P)^2^+1.2547P] where P=(Fo^2^+2Fc^2^)/3'
_refine_ls_weighting_scheme calc
_refine_ls_wR_factor_gt 0.0766
_refine_ls_wR_factor_ref 0.0791
_reflns_Friedel_coverage 0.000
_reflns_number_gt 5681
_reflns_number_total 6195
_reflns_threshold_expression 'I > 2\s(I)'
_cod_data_source_file d1dt03327a2.cif
_cod_data_source_block Compound4
_cod_database_code 7708751
_shelx_shelxl_version_number 2018/3
_shelx_space_group_comment
;
The symmetry employed for this shelxl refinement is uniquely defined
by the following loop, which should always be used as a source of
symmetry information in preference to the above space-group names.
They are only intended as comments.
;
_olex2_refinement_description
;
1. Fixed Uiso
 At 1.2 times of:
  All C(H) groups
 At 1.5 times of:
  All C(H,H,H) groups
2. Rigid body (RIGU) restrains
 All non-hydrogen atoms
 with sigma for 1-2 distances of 0.004 and sigma for 1-3 distances of 0.004
3. Others
 Sof(H20G)=Sof(H20H)=Sof(H20I)=1-FVAR(1)
 Sof(H20D)=Sof(H20E)=Sof(H20F)=FVAR(1)
4.a Aromatic/amide H refined with riding coordinates:
 C15B(H15B), C14A(H14A), C18A(H18A), C14B(H14B), C17A(H17A), C9(H9), C5(H5),
 C6(H6), C8(H8), C15A(H15A), C18B(H18B), C17B(H17B), C22A(H22A), C10(H10),
 C22B(H22B), C4(H4)
4.b Idealised Me refined as rotating group:
 C20B(H20A,H20B,H20C), C19A(H19A,H19B,H19C), C19B(H19D,H19E,H19F), C20A(H20D,
 H20E,H20F), C24A(H24A,H24B,H24C), C24B(H24D,H24E,H24F)
;
_olex2_submission_special_instructions 'No special instructions were received'
_oxdiff_exptl_absorpt_empirical_details
;
Empirical correction (ABSPACK) includes:
- Absorption correction using spherical harmonics
- Frame scaling
;

loop_
_space_group_symop_operation_xyz
'x, y, z'
'-x+1/2, y+1/2, -z+1/2'
'-x, -y, -z'
'x-1/2, -y-1/2, z-1/2'

loop_
_atom_site_label
_atom_site_type_symbol
_atom_site_fract_x
_atom_site_fract_y
_atom_site_fract_z
_atom_site_U_iso_or_equiv
_atom_site_adp_type
_atom_site_occupancy
_atom_site_site_symmetry_order
_atom_site_calc_flag
_atom_site_refinement_flags_posn
_atom_site_refinement_flags_adp
_atom_site_refinement_flags_occupancy
_atom_site_disorder_assembly
_atom_site_disorder_group
Co1 Co 0.41222(2) 0.67050(2) 0.68395(2) 0.01884(7) Uani 1 1 d . . . . .
O2A O 0.25782(9) 0.69141(5) 0.60690(8) 0.0237(2) Uani 1 1 d . . . . .
O2B O 0.35776(9) 0.71770(5) 0.81271(8) 0.0240(2) Uani 1 1 d . . . . .
O1B O 0.48725(9) 0.75441(5) 0.63854(8) 0.0252(2) Uani 1 1 d . . . . .
O1A O 0.46250(10) 0.62003(6) 0.55778(8) 0.0269(2) Uani 1 1 d . . . . .
N1 N 0.34600(11) 0.58066(6) 0.74468(9) 0.0204(3) Uani 1 1 d . . . . .
N2 N 0.56243(10) 0.62829(6) 0.76714(9) 0.0200(3) Uani 1 1 d . . . . .
C15B C 0.82554(13) 0.70792(8) 0.88791(12) 0.0241(3) Uani 1 1 d . . . . .
H15B H 0.858993 0.717556 0.955063 0.029 Uiso 1 1 calc R U . . .
C1 C 0.42340(13) 0.54428(7) 0.78971(11) 0.0199(3) Uani 1 1 d . . . . .
C13A C 0.22984(13) 0.55987(7) 0.72468(11) 0.0208(3) Uani 1 1 d . . . . .
C7 C 0.57340(14) 0.41092(7) 0.93111(11) 0.0225(3) Uani 1 1 d . . . . .
C12 C 0.53787(13) 0.46912(7) 0.88078(11) 0.0203(3) Uani 1 1 d . . . . .
C14A C 0.14429(13) 0.59339(8) 0.77364(12) 0.0248(3) Uani 1 1 d . . . . .
H14A H 0.164439 0.627720 0.820890 0.030 Uiso 1 1 calc R U . . .
C13B C 0.67114(13) 0.66055(7) 0.78009(12) 0.0205(3) Uani 1 1 d . . . . .
C18A C 0.19914(13) 0.51210(7) 0.65175(12) 0.0232(3) Uani 1 1 d . . . . .
H18A H 0.256906 0.489997 0.616506 0.028 Uiso 1 1 calc R U . . .
C16A C -0.00283(14) 0.52790(8) 0.68155(12) 0.0256(3) Uani 1 1 d . . . . .
C14B C 0.72152(14) 0.67454(7) 0.87770(12) 0.0230(3) Uani 1 1 d . . . . .
H14B H 0.684708 0.661226 0.937714 0.028 Uiso 1 1 calc R U . . .
C21A C 0.22195(14) 0.66708(7) 0.52105(13) 0.0245(3) Uani 1 1 d . . . . .
C21B C 0.35096(13) 0.77914(8) 0.82079(12) 0.0226(3) Uani 1 1 d . . . . .
C17A C 0.08371(14) 0.49668(8) 0.63037(12) 0.0249(3) Uani 1 1 d . . . . .
H17A H 0.063400 0.464226 0.579891 0.030 Uiso 1 1 calc R U . . .
C9 C 0.38412(14) 0.36688(8) 0.88156(12) 0.0251(3) Uani 1 1 d . . . . .
H9 H 0.332041 0.331036 0.880066 0.030 Uiso 1 1 calc R U . . .
C5 C 0.75831(14) 0.46283(8) 0.96822(12) 0.0270(3) Uani 1 1 d . . . . .
H5 H 0.834162 0.460981 0.999879 0.032 Uiso 1 1 calc R U . . .
C6 C 0.68729(14) 0.40959(8) 0.97692(12) 0.0268(3) Uani 1 1 d . . . . .
H6 H 0.714598 0.371861 1.013690 0.032 Uiso 1 1 calc R U . . .
C8 C 0.49205(14) 0.35933(8) 0.92995(12) 0.0251(3) Uani 1 1 d . . . . .
H8 H 0.512234 0.319037 0.962948 0.030 Uiso 1 1 calc R U . . .
C23B C 0.46618(14) 0.81075(8) 0.67252(13) 0.0258(3) Uani 1 1 d . . . . .
C20B C 0.28694(14) 0.80505(9) 0.91054(13) 0.0300(4) Uani 1 1 d . . . . .
H20A H 0.253713 0.768380 0.947308 0.045 Uiso 1 1 calc R U . . .
H20B H 0.225208 0.834407 0.884262 0.045 Uiso 1 1 calc R U . . .
H20C H 0.340450 0.829131 0.958125 0.045 Uiso 1 1 calc R U . . .
C15A C 0.02971(14) 0.57654(8) 0.75325(13) 0.0275(3) Uani 1 1 d . . . . .
H15A H -0.027877 0.598566 0.788830 0.033 Uiso 1 1 calc R U . . .
C19A C -0.12779(15) 0.51100(10) 0.65943(15) 0.0366(4) Uani 1 1 d . . . . .
H19A H -0.136636 0.484968 0.595804 0.055 Uiso 1 1 calc R U . . .
H19B H -0.172932 0.551335 0.650783 0.055 Uiso 1 1 calc R U . . .
H19C H -0.155201 0.485668 0.717309 0.055 Uiso 1 1 calc R U . . .
C23A C 0.40003(15) 0.60868(8) 0.47581(12) 0.0261(3) Uani 1 1 d . . . . .
C18B C 0.72288(14) 0.68250(8) 0.69250(12) 0.0259(3) Uani 1 1 d . . . . .
H18B H 0.686629 0.675628 0.625512 0.031 Uiso 1 1 calc R U . . .
C16B C 0.88131(14) 0.72741(8) 0.80132(12) 0.0259(3) Uani 1 1 d . . . . .
C11 C 0.42573(13) 0.47752(7) 0.83329(11) 0.0202(3) Uani 1 1 d . . . . .
C17B C 0.82784(14) 0.71448(9) 0.70403(13) 0.0302(4) Uani 1 1 d . . . . .
H17B H 0.864396 0.727978 0.643973 0.036 Uiso 1 1 calc R U . . .
C22A C 0.28700(15) 0.62982(8) 0.45492(12) 0.0272(3) Uani 1 1 d . . . . .
H22A H 0.250678 0.617865 0.389830 0.033 Uiso 1 1 calc R U . . .
C19B C 0.99586(15) 0.76189(10) 0.81322(14) 0.0356(4) Uani 1 1 d . . . . .
H19D H 0.987572 0.806627 0.786473 0.053 Uiso 1 1 calc R U . . .
H19E H 1.052258 0.738200 0.774292 0.053 Uiso 1 1 calc R U . . .
H19F H 1.022247 0.763263 0.886637 0.053 Uiso 1 1 calc R U . . .
C10 C 0.34841(14) 0.42659(7) 0.83389(11) 0.0225(3) Uani 1 1 d . . . . .
H10 H 0.272618 0.431356 0.802986 0.027 Uiso 1 1 calc R U . . .
C20A C 0.09661(16) 0.67917(10) 0.48951(16) 0.0346(4) Uani 1 1 d . . . . .
H20D H 0.048542 0.650484 0.529491 0.052 Uiso 0.55(3) 1 calc R U P A 1
H20E H 0.082360 0.669900 0.415490 0.052 Uiso 0.55(3) 1 calc R U P A 1
H20F H 0.077562 0.724963 0.503081 0.052 Uiso 0.55(3) 1 calc R U P A 1
C24A C 0.45404(18) 0.56602(9) 0.39645(14) 0.0388(4) Uani 1 1 d . . . . .
H24A H 0.534360 0.579168 0.390609 0.058 Uiso 1 1 calc R U . . .
H24B H 0.411459 0.571131 0.329127 0.058 Uiso 1 1 calc R U . . .
H24C H 0.451259 0.520135 0.418213 0.058 Uiso 1 1 calc R U . . .
C24B C 0.5221(2) 0.86686(10) 0.61821(17) 0.0448(5) Uani 1 1 d . . . . .
H24D H 0.605595 0.865644 0.634076 0.067 Uiso 1 1 calc R U . . .
H24E H 0.491333 0.908448 0.642140 0.067 Uiso 1 1 calc R U . . .
H24F H 0.505761 0.862829 0.543250 0.067 Uiso 1 1 calc R U . . .
C3 C 0.61166(13) 0.52377(7) 0.87050(11) 0.0200(3) Uani 1 1 d . . . . .
C22B C 0.39917(14) 0.82487(7) 0.75555(13) 0.0262(3) Uani 1 1 d . . . . .
H22B H 0.384954 0.869757 0.769031 0.031 Uiso 1 1 calc R U . . .
H20G H 0.051(4) 0.692(3) 0.547(4) 0.039 Uiso 0.45(3) 1 d . U P A 2
H20H H 0.061(4) 0.642(3) 0.454(4) 0.039 Uiso 0.45(3) 1 d . U P A 2
H20I H 0.086(4) 0.722(3) 0.443(4) 0.039 Uiso 0.45(3) 1 d . U P A 2
C4 C 0.72288(13) 0.52032(8) 0.91393(12) 0.0237(3) Uani 1 1 d . . . . .
H4 H 0.774691 0.555814 0.907549 0.028 Uiso 1 1 calc R U . . .
C2 C 0.54317(12) 0.57278(7) 0.80885(11) 0.0193(3) Uani 1 1 d . . . . .

loop_
_atom_site_aniso_label
_atom_site_aniso_U_11
_atom_site_aniso_U_22
_atom_site_aniso_U_33
_atom_site_aniso_U_23
_atom_site_aniso_U_13
_atom_site_aniso_U_12
Co1 0.02078(13) 0.01765(13) 0.01816(13) -0.00025(9) 0.00189(9) -0.00078(9)
O2A 0.0245(5) 0.0231(5) 0.0234(5) 0.0000(4) 0.0006(4) 0.0013(4)
O2B 0.0287(6) 0.0216(5) 0.0218(5) -0.0025(4) 0.0032(4) -0.0019(4)
O1B 0.0267(6) 0.0233(6) 0.0260(6) 0.0030(4) 0.0044(4) -0.0029(4)
O1A 0.0288(6) 0.0298(6) 0.0222(5) -0.0036(4) 0.0029(4) 0.0037(5)
N1 0.0218(6) 0.0186(6) 0.0211(6) 0.0001(5) 0.0027(5) -0.0006(5)
N2 0.0206(6) 0.0215(6) 0.0182(6) 0.0001(5) 0.0029(5) -0.0014(5)
C15B 0.0272(8) 0.0221(7) 0.0226(7) -0.0023(6) -0.0021(6) 0.0002(6)
C1 0.0228(7) 0.0187(7) 0.0187(7) -0.0011(5) 0.0053(5) -0.0010(6)
C13A 0.0217(7) 0.0182(7) 0.0224(7) 0.0031(6) 0.0011(5) -0.0019(6)
C7 0.0294(8) 0.0203(7) 0.0186(7) -0.0016(6) 0.0071(6) 0.0053(6)
C12 0.0248(7) 0.0201(7) 0.0167(7) -0.0023(6) 0.0056(5) 0.0030(6)
C14A 0.0266(8) 0.0231(8) 0.0246(8) -0.0039(6) 0.0015(6) 0.0007(6)
C13B 0.0195(7) 0.0187(7) 0.0233(7) 0.0011(6) 0.0021(6) 0.0006(6)
C18A 0.0257(8) 0.0201(7) 0.0241(7) -0.0005(6) 0.0042(6) 0.0002(6)
C16A 0.0247(8) 0.0250(8) 0.0271(8) 0.0019(6) 0.0027(6) -0.0038(6)
C14B 0.0263(8) 0.0227(8) 0.0204(7) 0.0005(6) 0.0041(6) -0.0010(6)
C21A 0.0275(8) 0.0187(7) 0.0266(8) 0.0050(6) -0.0031(6) -0.0032(6)
C21B 0.0194(7) 0.0238(8) 0.0235(7) -0.0053(6) -0.0065(6) 0.0022(6)
C17A 0.0299(8) 0.0203(7) 0.0244(8) -0.0019(6) 0.0021(6) -0.0039(6)
C9 0.0341(8) 0.0189(7) 0.0232(7) -0.0006(6) 0.0092(6) -0.0007(6)
C5 0.0274(8) 0.0282(8) 0.0255(8) -0.0034(6) 0.0013(6) 0.0079(6)
C6 0.0321(8) 0.0239(8) 0.0244(8) -0.0006(6) 0.0023(6) 0.0100(6)
C8 0.0347(8) 0.0184(7) 0.0231(8) 0.0016(6) 0.0074(6) 0.0043(6)
C23B 0.0270(8) 0.0215(7) 0.0282(8) 0.0041(6) -0.0048(6) -0.0037(6)
C20B 0.0276(8) 0.0320(9) 0.0305(8) -0.0090(7) 0.0016(6) 0.0007(7)
C15A 0.0246(8) 0.0300(8) 0.0280(8) -0.0037(7) 0.0041(6) 0.0017(7)
C19A 0.0269(8) 0.0411(10) 0.0421(10) -0.0064(8) 0.0035(7) -0.0078(8)
C23A 0.0374(9) 0.0209(7) 0.0204(7) -0.0008(6) 0.0060(6) -0.0015(7)
C18B 0.0262(8) 0.0322(8) 0.0193(7) 0.0036(6) 0.0011(6) -0.0021(7)
C16B 0.0245(8) 0.0241(8) 0.0293(8) 0.0012(6) 0.0026(6) -0.0021(6)
C11 0.0255(7) 0.0185(7) 0.0171(7) -0.0011(5) 0.0067(5) 0.0015(6)
C17B 0.0290(8) 0.0380(9) 0.0241(8) 0.0062(7) 0.0052(6) -0.0066(7)
C22A 0.0359(9) 0.0232(8) 0.0218(8) -0.0010(6) -0.0026(6) -0.0039(7)
C19B 0.0293(9) 0.0405(10) 0.0369(10) 0.0030(8) 0.0003(7) -0.0108(8)
C10 0.0269(8) 0.0215(7) 0.0197(7) -0.0009(6) 0.0057(6) 0.0000(6)
C20A 0.0283(9) 0.0332(10) 0.0408(10) 0.0006(8) -0.0081(8) -0.0002(7)
C24A 0.0551(12) 0.0350(10) 0.0270(9) -0.0072(7) 0.0083(8) 0.0073(9)
C24B 0.0591(13) 0.0287(9) 0.0474(11) 0.0059(8) 0.0093(9) -0.0132(9)
C3 0.0241(7) 0.0204(7) 0.0162(7) -0.0014(5) 0.0062(5) 0.0029(6)
C22B 0.0288(8) 0.0175(7) 0.0315(8) -0.0014(6) -0.0050(6) 0.0011(6)
C4 0.0242(7) 0.0240(8) 0.0229(7) -0.0022(6) 0.0028(6) 0.0019(6)
C2 0.0211(7) 0.0198(7) 0.0172(7) -0.0022(5) 0.0031(5) 0.0012(6)

loop_
_atom_type_symbol
_atom_type_description
_atom_type_scat_dispersion_real
_atom_type_scat_dispersion_imag
_atom_type_scat_source
C C 0.0181 0.0091 'International Tables Vol C Tables 4.2.6.8 and 6.1.1.4'
H H 0.0000 0.0000 'International Tables Vol C Tables 4.2.6.8 and 6.1.1.4'
Co Co -2.3653 3.6143 'International Tables Vol C Tables 4.2.6.8 and 6.1.1.4'
N N 0.0311 0.0180 'International Tables Vol C Tables 4.2.6.8 and 6.1.1.4'
O O 0.0492 0.0322 'International Tables Vol C Tables 4.2.6.8 and 6.1.1.4'

loop_
_exptl_crystal_face_index_h
_exptl_crystal_face_index_k
_exptl_crystal_face_index_l
_exptl_crystal_face_perp_dist
-8 1 0 0.0407
-6 -1 6 0.0714
-4 3 -7 0.0748
1 -3 8 0.0821
-2 10 5 0.0412
1 10 -5 0.0485
6 -8 -1 0.0415
5 -9 2 0.0460
5 -3 -7 0.0589
-3 -10 -4 0.0651
-4 -10 4 0.0613
4 11 1 0.0311
8 0 0 0.0325

loop_
_geom_angle_atom_site_label_1
_geom_angle_atom_site_label_2
_geom_angle_atom_site_label_3
_geom_angle
_geom_angle_site_symmetry_1
_geom_angle_site_symmetry_3
_geom_angle_publ_flag
O2A Co1 O2B 89.47(4) . . ?
O2A Co1 O1A 90.18(4) . . ?
O2A Co1 N1 91.85(5) . . ?
O2A Co1 N2 168.37(5) . . ?
O2B Co1 N1 88.20(4) . . ?
O2B Co1 N2 93.68(4) . . ?
O1B Co1 O2A 93.63(4) . . ?
O1B Co1 O2B 89.93(4) . . ?
O1B Co1 O1A 92.57(5) . . ?
O1B Co1 N1 174.19(5) . . ?
O1B Co1 N2 97.56(5) . . ?
O1A Co1 O2B 177.49(4) . . ?
O1A Co1 N1 89.34(5) . . ?
O1A Co1 N2 86.18(4) . . ?
N1 Co1 N2 77.08(5) . . ?
C21A O2A Co1 125.30(10) . . ?
C21B O2B Co1 123.82(10) . . ?
C23B O1B Co1 125.01(10) . . ?
C23A O1A Co1 125.53(10) . . ?
C1 N1 Co1 113.75(10) . . ?
C1 N1 C13A 122.81(13) . . ?
C13A N1 Co1 122.95(9) . . ?
C13B N2 Co1 123.66(9) . . ?
C2 N2 Co1 113.79(10) . . ?
C2 N2 C13B 122.45(13) . . ?
C14B C15B H15B 119.6 . . ?
C16B C15B H15B 119.6 . . ?
C16B C15B C14B 120.89(14) . . ?
N1 C1 C11 134.95(14) . . ?
N1 C1 C2 117.68(13) . . ?
C11 C1 C2 107.35(12) . . ?
C14A C13A N1 117.89(13) . . ?
C18A C13A N1 122.23(13) . . ?
C18A C13A C14A 119.60(14) . . ?
C12 C7 C6 116.74(14) . . ?
C12 C7 C8 116.62(14) . . ?
C8 C7 C6 126.64(14) . . ?
C7 C12 C11 122.63(14) . . ?
C7 C12 C3 123.15(14) . . ?
C11 C12 C3 114.20(13) . . ?
C13A C14A H14A 120.1 . . ?
C15A C14A C13A 119.85(14) . . ?
C15A C14A H14A 120.1 . . ?
C14B C13B N2 121.48(13) . . ?
C14B C13B C18B 119.69(14) . . ?
C18B C13B N2 118.66(13) . . ?
C13A C18A H18A 120.1 . . ?
C13A C18A C17A 119.89(14) . . ?
C17A C18A H18A 120.1 . . ?
C17A C16A C15A 117.89(15) . . ?
C17A C16A C19A 121.54(15) . . ?
C15A C16A C19A 120.56(15) . . ?
C15B C14B H14B 119.9 . . ?
C13B C14B C15B 120.22(14) . . ?
C13B C14B H14B 119.9 . . ?
O2A C21A C22A 126.08(15) . . ?
O2A C21A C20A 115.66(15) . . ?
C22A C21A C20A 118.26(15) . . ?
O2B C21B C20B 116.58(14) . . ?
O2B C21B C22B 125.74(14) . . ?
C22B C21B C20B 117.67(14) . . ?
C18A C17A C16A 121.30(14) . . ?
C18A C17A H17A 119.3 . . ?
C16A C17A H17A 119.3 . . ?
C8 C9 H9 119.0 . . ?
C8 C9 C10 121.90(15) . . ?
C10 C9 H9 119.0 . . ?
C6 C5 H5 118.7 . . ?
C6 C5 C4 122.62(15) . . ?
C4 C5 H5 118.7 . . ?
C7 C6 H6 119.9 . . ?
C5 C6 C7 120.10(15) . . ?
C5 C6 H6 119.9 . . ?
C7 C8 H8 119.6 . . ?
C9 C8 C7 120.77(14) . . ?
C9 C8 H8 119.6 . . ?
O1B C23B C24B 115.50(16) . . ?
O1B C23B C22B 125.91(15) . . ?
C22B C23B C24B 118.57(16) . . ?
C21B C20B H20A 109.5 . . ?
C21B C20B H20B 109.5 . . ?
C21B C20B H20C 109.5 . . ?
H20A C20B H20B 109.5 . . ?
H20A C20B H20C 109.5 . . ?
H20B C20B H20C 109.5 . . ?
C14A C15A C16A 121.38(15) . . ?
C14A C15A H15A 119.3 . . ?
C16A C15A H15A 119.3 . . ?
C16A C19A H19A 109.5 . . ?
C16A C19A H19B 109.5 . . ?
C16A C19A H19C 109.5 . . ?
H19A C19A H19B 109.5 . . ?
H19A C19A H19C 109.5 . . ?
H19B C19A H19C 109.5 . . ?
O1A C23A C22A 126.09(14) . . ?
O1A C23A C24A 115.59(15) . . ?
C22A C23A C24A 118.29(15) . . ?
C13B C18B H18B 120.4 . . ?
C17B C18B C13B 119.25(15) . . ?
C17B C18B H18B 120.4 . . ?
C15B C16B C17B 118.02(14) . . ?
C15B C16B C19B 120.49(15) . . ?
C17B C16B C19B 121.49(15) . . ?
C12 C11 C1 105.77(13) . . ?
C10 C11 C1 134.83(14) . . ?
C10 C11 C12 119.37(14) . . ?
C18B C17B C16B 121.80(15) . . ?
C18B C17B H17B 119.1 . . ?
C16B C17B H17B 119.1 . . ?
C21A C22A H22A 117.0 . . ?
C23A C22A C21A 126.07(15) . . ?
C23A C22A H22A 117.0 . . ?
C16B C19B H19D 109.5 . . ?
C16B C19B H19E 109.5 . . ?
C16B C19B H19F 109.5 . . ?
H19D C19B H19E 109.5 . . ?
H19D C19B H19F 109.5 . . ?
H19E C19B H19F 109.5 . . ?
C9 C10 H10 120.7 . . ?
C11 C10 C9 118.66(15) . . ?
C11 C10 H10 120.7 . . ?
C21A C20A H20D 109.5 . . ?
C21A C20A H20E 109.5 . . ?
C21A C20A H20F 109.5 . . ?
C21A C20A H20G 113(3) . . ?
C21A C20A H20H 113(3) . . ?
C21A C20A H20I 111(3) . . ?
H20D C20A H20E 109.5 . . ?
H20D C20A H20F 109.5 . . ?
H20E C20A H20F 109.5 . . ?
H20G C20A H20H 109(4) . . ?
H20G C20A H20I 100(4) . . ?
H20H C20A H20I 110(4) . . ?
C23A C24A H24A 109.5 . . ?
C23A C24A H24B 109.5 . . ?
C23A C24A H24C 109.5 . . ?
H24A C24A H24B 109.5 . . ?
H24A C24A H24C 109.5 . . ?
H24B C24A H24C 109.5 . . ?
C23B C24B H24D 109.5 . . ?
C23B C24B H24E 109.5 . . ?
C23B C24B H24F 109.5 . . ?
H24D C24B H24E 109.5 . . ?
H24D C24B H24F 109.5 . . ?
H24E C24B H24F 109.5 . . ?
C12 C3 C2 105.91(13) . . ?
C4 C3 C12 118.61(14) . . ?
C4 C3 C2 135.47(14) . . ?
C21B C22B H22B 116.9 . . ?
C23B C22B C21B 126.18(14) . . ?
C23B C22B H22B 116.9 . . ?
C5 C4 H4 120.6 . . ?
C3 C4 C5 118.71(15) . . ?
C3 C4 H4 120.6 . . ?
N2 C2 C1 117.02(13) . . ?
N2 C2 C3 136.26(14) . . ?
C3 C2 C1 106.62(12) . . ?

loop_
_geom_bond_atom_site_label_1
_geom_bond_atom_site_label_2
_geom_bond_distance
_geom_bond_site_symmetry_2
_geom_bond_publ_flag
Co1 O2A 2.0439(11) . ?
Co1 O2B 2.0591(11) . ?
Co1 O1B 2.0276(11) . ?
Co1 O1A 2.0473(11) . ?
Co1 N1 2.1581(13) . ?
Co1 N2 2.1725(12) . ?
O2A C21A 1.2635(19) . ?
O2B C21B 1.2627(19) . ?
O1B C23B 1.262(2) . ?
O1A C23A 1.269(2) . ?
N1 C1 1.279(2) . ?
N1 C13A 1.4249(19) . ?
N2 C13B 1.4269(19) . ?
N2 C2 1.2818(19) . ?
C15B H15B 0.9500 . ?
C15B C14B 1.388(2) . ?
C15B C16B 1.388(2) . ?
C1 C11 1.475(2) . ?
C1 C2 1.516(2) . ?
C13A C14A 1.393(2) . ?
C13A C18A 1.389(2) . ?
C7 C12 1.405(2) . ?
C7 C6 1.417(2) . ?
C7 C8 1.416(2) . ?
C12 C11 1.417(2) . ?
C12 C3 1.420(2) . ?
C14A H14A 0.9500 . ?
C14A C15A 1.386(2) . ?
C13B C14B 1.388(2) . ?
C13B C18B 1.391(2) . ?
C18A H18A 0.9500 . ?
C18A C17A 1.390(2) . ?
C16A C17A 1.394(2) . ?
C16A C15A 1.395(2) . ?
C16A C19A 1.504(2) . ?
C14B H14B 0.9500 . ?
C21A C22A 1.402(2) . ?
C21A C20A 1.510(2) . ?
C21B C20B 1.514(2) . ?
C21B C22B 1.400(2) . ?
C17A H17A 0.9500 . ?
C9 H9 0.9500 . ?
C9 C8 1.376(2) . ?
C9 C10 1.417(2) . ?
C5 H5 0.9500 . ?
C5 C6 1.375(2) . ?
C5 C4 1.417(2) . ?
C6 H6 0.9500 . ?
C8 H8 0.9500 . ?
C23B C24B 1.513(2) . ?
C23B C22B 1.397(2) . ?
C20B H20A 0.9800 . ?
C20B H20B 0.9800 . ?
C20B H20C 0.9800 . ?
C15A H15A 0.9500 . ?
C19A H19A 0.9800 . ?
C19A H19B 0.9800 . ?
C19A H19C 0.9800 . ?
C23A C22A 1.395(2) . ?
C23A C24A 1.514(2) . ?
C18B H18B 0.9500 . ?
C18B C17B 1.385(2) . ?
C16B C17B 1.394(2) . ?
C16B C19B 1.507(2) . ?
C11 C10 1.376(2) . ?
C17B H17B 0.9500 . ?
C22A H22A 0.9500 . ?
C19B H19D 0.9800 . ?
C19B H19E 0.9800 . ?
C19B H19F 0.9800 . ?
C10 H10 0.9500 . ?
C20A H20D 0.9800 . ?
C20A H20E 0.9800 . ?
C20A H20F 0.9800 . ?
C20A H20G 0.98(5) . ?
C20A H20H 0.96(5) . ?
C20A H20I 1.06(5) . ?
C24A H24A 0.9800 . ?
C24A H24B 0.9800 . ?
C24A H24C 0.9800 . ?
C24B H24D 0.9800 . ?
C24B H24E 0.9800 . ?
C24B H24F 0.9800 . ?
C3 C4 1.380(2) . ?
C3 C2 1.481(2) . ?
C22B H22B 0.9500 . ?
C4 H4 0.9500 . ?

loop_
_geom_torsion_atom_site_label_1
_geom_torsion_atom_site_label_2
_geom_torsion_atom_site_label_3
_geom_torsion_atom_site_label_4
_geom_torsion
_geom_torsion_site_symmetry_1
_geom_torsion_site_symmetry_2
_geom_torsion_site_symmetry_3
_geom_torsion_site_symmetry_4
_geom_torsion_publ_flag
Co1 O2A C21A C22A -10.8(2) . . . . ?
Co1 O2A C21A C20A 168.21(11) . . . . ?
Co1 O2B C21B C20B 167.92(10) . . . . ?
Co1 O2B C21B C22B -13.4(2) . . . . ?
Co1 O1B C23B C24B -173.09(12) . . . . ?
Co1 O1B C23B C22B 8.4(2) . . . . ?
Co1 O1A C23A C22A 1.9(2) . . . . ?
Co1 O1A C23A C24A -175.70(11) . . . . ?
Co1 N1 C1 C11 -172.71(14) . . . . ?
Co1 N1 C1 C2 9.28(16) . . . . ?
Co1 N1 C13A C14A -72.32(16) . . . . ?
Co1 N1 C13A C18A 101.60(15) . . . . ?
Co1 N2 C13B C14B 120.46(13) . . . . ?
Co1 N2 C13B C18B -54.77(17) . . . . ?
Co1 N2 C2 C1 2.93(16) . . . . ?
Co1 N2 C2 C3 178.85(14) . . . . ?
O2A C21A C22A C23A 5.4(3) . . . . ?
O2B C21B C22B C23B -2.3(3) . . . . ?
O1B C23B C22B C21B 5.3(3) . . . . ?
O1A C23A C22A C21A -0.4(3) . . . . ?
N1 C1 C11 C12 -174.72(16) . . . . ?
N1 C1 C11 C10 7.2(3) . . . . ?
N1 C1 C2 N2 -8.5(2) . . . . ?
N1 C1 C2 C3 174.41(13) . . . . ?
N1 C13A C14A C15A 177.43(14) . . . . ?
N1 C13A C18A C17A -175.76(14) . . . . ?
N2 C13B C14B C15B -177.85(14) . . . . ?
N2 C13B C18B C17B 179.35(15) . . . . ?
C15B C16B C17B C18B -0.8(3) . . . . ?
C1 N1 C13A C14A 116.19(16) . . . . ?
C1 N1 C13A C18A -69.9(2) . . . . ?
C1 C11 C10 C9 177.31(15) . . . . ?
C13A N1 C1 C11 -0.5(3) . . . . ?
C13A N1 C1 C2 -178.52(13) . . . . ?
C13A C14A C15A C16A -2.3(2) . . . . ?
C13A C18A C17A C16A -0.6(2) . . . . ?
C7 C12 C11 C1 -179.87(13) . . . . ?
C7 C12 C11 C10 -1.5(2) . . . . ?
C7 C12 C3 C4 -1.5(2) . . . . ?
C7 C12 C3 C2 177.26(13) . . . . ?
C12 C7 C6 C5 -1.9(2) . . . . ?
C12 C7 C8 C9 0.0(2) . . . . ?
C12 C11 C10 C9 -0.5(2) . . . . ?
C12 C3 C4 C5 -0.9(2) . . . . ?
C12 C3 C2 N2 -173.06(16) . . . . ?
C12 C3 C2 C1 3.15(15) . . . . ?
C14A C13A C18A C17A -1.9(2) . . . . ?
C13B N2 C2 C1 179.39(12) . . . . ?
C13B N2 C2 C3 -4.7(3) . . . . ?
C13B C18B C17B C16B -2.3(3) . . . . ?
C18A C13A C14A C15A 3.3(2) . . . . ?
C14B C15B C16B C17B 2.2(2) . . . . ?
C14B C15B C16B C19B -178.22(16) . . . . ?
C14B C13B C18B C17B 4.0(2) . . . . ?
C17A C16A C15A C14A -0.2(2) . . . . ?
C6 C7 C12 C11 -178.89(13) . . . . ?
C6 C7 C12 C3 2.9(2) . . . . ?
C6 C7 C8 C9 -179.34(15) . . . . ?
C6 C5 C4 C3 1.9(2) . . . . ?
C8 C7 C12 C11 1.7(2) . . . . ?
C8 C7 C12 C3 -176.45(13) . . . . ?
C8 C7 C6 C5 177.36(15) . . . . ?
C8 C9 C10 C11 2.2(2) . . . . ?
C20B C21B C22B C23B 176.38(15) . . . . ?
C15A C16A C17A C18A 1.7(2) . . . . ?
C19A C16A C17A C18A -179.45(16) . . . . ?
C19A C16A C15A C14A -179.14(16) . . . . ?
C18B C13B C14B C15B -2.7(2) . . . . ?
C16B C15B C14B C13B -0.5(2) . . . . ?
C11 C1 C2 N2 172.95(12) . . . . ?
C11 C1 C2 C3 -4.11(15) . . . . ?
C11 C12 C3 C4 -179.84(13) . . . . ?
C11 C12 C3 C2 -1.08(16) . . . . ?
C19B C16B C17B C18B 179.64(17) . . . . ?
C10 C9 C8 C7 -1.9(2) . . . . ?
C20A C21A C22A C23A -173.59(16) . . . . ?
C24A C23A C22A C21A 177.14(16) . . . . ?
C24B C23B C22B C21B -173.16(16) . . . . ?
C3 C12 C11 C1 -1.53(16) . . . . ?
C3 C12 C11 C10 176.87(13) . . . . ?
C4 C5 C6 C7 -0.4(2) . . . . ?
C4 C3 C2 N2 5.4(3) . . . . ?
C4 C3 C2 C1 -178.39(16) . . . . ?
C2 N2 C13B C14B -55.6(2) . . . . ?
C2 N2 C13B C18B 129.13(16) . . . . ?
C2 C1 C11 C12 3.43(15) . . . . ?
C2 C1 C11 C10 -174.60(16) . . . . ?
C2 C3 C4 C5 -179.21(15) . . . . ?
